data_1531606
loop_
_publ_author_name
'Jacobs, H.'
'Schroeder, F.O.'

_publ_section_title
;
 Monoammoniates of aluminium halides: the crystal structures of (Al Br3) *
 (N H3) and (Al I3) * (N H3)
;
_journal_name_full 'Zeitschrift fuer Anorganische und Allgemeine Chemie'
_journal_page_first 327
_journal_page_last 329
_journal_volume 628
_journal_year 2002
_chemical_formula_sum 'Al Br3 H3 N'
_chemical_name_systematic '(Al Br3) (N H3)'
_space_group_IT_number 61
_symmetry_space_group_name_Hall '-P 2ac 2ab'
_symmetry_space_group_name_H-M 'P b c a'
_cell_angle_alpha 90
_cell_angle_beta 90
_cell_angle_gamma 90
_cell_formula_units_Z 16
_cell_length_a 11.529
_cell_length_b 12.188
_cell_length_c 19.701
_cell_volume 2768.295
_citation_journal_id_ASTM ZAACAB
_cod_data_source_file Jacobs_ZAACAB_2002_1030.cif
_cod_data_source_block H3Al1Br3N1
_cod_original_formula_sum 'H3 Al1 Br3 N1'
_cod_database_code 1531606

loop_
_symmetry_equiv_pos_as_xyz
x,y,z
-x+1/2,-y,z+1/2
x+1/2,-y+1/2,-z
-x,y+1/2,-z+1/2
-x,-y,-z
x-1/2,y,-z-1/2
-x-1/2,y-1/2,z
x,-y-1/2,z-1/2

loop_
_atom_site_label
_atom_site_type_symbol
_atom_site_fract_x
_atom_site_fract_y
_atom_site_fract_z
_atom_site_occupancy
_atom_site_U_iso_or_equiv
_atom_site_attached_hydrogens
Br4 Br-1 0.3626 0.2381 0.3909 1 0.0 0
Br5 Br-1 0.0974 0.3869 0.4548 1 0.0 0
Al1 Al+3 0.2029 0.4643 0.2179 1 0.0 0
Br6 Br-1 0.1264 0.0871 0.4873 1 0.0 0
N2 N-3 0.303 0.222 0.0558 1 0.0 3
N1 N-3 0.259 0.498 0.3076 1 0.0 3
Al2 Al+3 0.2237 0.2464 0.4724 1 0.0 0
Br2 Br-1 0.3557 0.4865 0.1468 1 0.0 0
Br3 Br-1 0.4386 0.0889 0.1947 1 0.0 0
Br1 Br-1 0.1368 0.2901 0.2204 1 0.0 0
